data_4321626
loop_
_publ_author_name
'Paul S. Donnelly'
'Jack M. Harrowfield'
'Brian W. Skelton'
'Allan H. White'

_publ_contact_author_address
;
   Department of Chemistry
   University of Western Australia
   Nedlands
   Western Australia 6907
   Australia
;
_publ_contact_author_email bws@crystal.uwa.edu.au
_publ_contact_author_fax (+61)_08_9380_1118
_publ_contact_author_name 'Skelton, B. W.'
_publ_contact_author_phone (+61)_08-9380_3481
_publ_section_title
;
 Carboxymethylation of Cage Amines: Control of Alkylation by Metal Ion
 Coordination
;
_journal_name_full 'Inorganic Chemistry'
_journal_page_first 5817
_journal_page_last 5830
_journal_paper_doi 10.1021/ic000346a
_journal_volume 39
_journal_year 2000
_chemical_formula_sum 'C16 H47 Cl Co N8 O18.5 S4'
_chemical_formula_weight 870.25
_space_group_IT_number 14
_symmetry_cell_setting monoclinic
_symmetry_space_group_name_Hall '-P 2ybc'
_symmetry_space_group_name_H-M 'P 1 21/c 1'
_cell_angle_alpha 90.00000
_cell_angle_beta 102.14(5)
_cell_angle_gamma 90.00000
_cell_formula_units_Z 4
_cell_length_a 11.060(7)
_cell_length_b 13.996(6)
_cell_length_c 21.517(13)
_cell_measurement_reflns_used 8
_cell_measurement_temperature 293
_cell_measurement_theta_max 17.5
_cell_measurement_theta_min 16.1
_cell_volume 3256(3)
_computing_cell_refinement 'Enraf-Nonius software'
_computing_data_collection 'Enraf-Nonius software'
_computing_data_reduction 'xtal ADDREF'
_computing_molecular_graphics xtal
_computing_publication_material 'xtal BONDLA CIFIO'
_computing_structure_refinement xtal
_computing_structure_solution xtal
_diffrn_ambient_temperature 293
_diffrn_measurement_device_type
;
CAD4 diffractometer
;
_diffrn_measurement_method '2\q-\w scans'
_diffrn_radiation_detector 'single counter'
_diffrn_radiation_monochromator graphite
_diffrn_radiation_source 'sealed tube'
_diffrn_radiation_type 'Mo K\a'
_diffrn_radiation_wavelength .71073
_diffrn_reflns_av_R_equivalents .071
_diffrn_reflns_av_sigmaI/netI .035
_diffrn_reflns_limit_h_max 13
_diffrn_reflns_limit_h_min 0
_diffrn_reflns_limit_k_max 16
_diffrn_reflns_limit_k_min 0
_diffrn_reflns_limit_l_max 24
_diffrn_reflns_limit_l_min -25
_diffrn_reflns_number 5724
_diffrn_reflns_theta_max 24.96
_diffrn_reflns_theta_min 1.75
_diffrn_standards_decay_% 0
_diffrn_standards_interval_time 60
_diffrn_standards_number 8
_exptl_absorpt_coefficient_mu .957
_exptl_absorpt_correction_T_max .781
_exptl_absorpt_correction_T_min .694
_exptl_absorpt_correction_type gaussian
_exptl_absorpt_process_details
;
 XTAl absorb                 
;
_exptl_crystal_colour orange
_exptl_crystal_density_diffrn 1.775
_exptl_crystal_description fragment
_exptl_crystal_F_000 1820
_exptl_crystal_size_max .45
_exptl_crystal_size_mid .40
_exptl_crystal_size_min .35
_refine_diff_density_max 1.127
_refine_diff_density_min -0.94
_refine_ls_extinction_coef 2562(574)
_refine_ls_extinction_expression Eq22_p292_"Cryst._Comp."_Munksgaard_1970
_refine_ls_extinction_method Zachariasen
_refine_ls_goodness_of_fit_all 1.593
_refine_ls_goodness_of_fit_ref 2.07
_refine_ls_hydrogen_treatment noref
_refine_ls_matrix_type 'block diagonal'
_refine_ls_number_constraints 0
_refine_ls_number_parameters 485
_refine_ls_number_reflns 3848
_refine_ls_number_restraints 0
_refine_ls_R_factor_all .098
_refine_ls_R_factor_gt .072
_refine_ls_shift/su_max .082
_refine_ls_shift/su_mean .0054
_refine_ls_structure_factor_coef F
_refine_ls_weighting_scheme calc
_refine_ls_wR_factor_all .083
_refine_ls_wR_factor_ref .079
_reflns_d_resolution_high .842
_reflns_d_resolution_low 11.652
_reflns_limit_h_max 13
_reflns_limit_h_min 0
_reflns_limit_k_max 16
_reflns_limit_k_min 0
_reflns_limit_l_max 24
_reflns_limit_l_min -25
_reflns_number_gt 5713
_reflns_number_total 5713
_reflns_threshold_expression 'I    > 3.00 sig(I   )'
_cod_data_source_file ic000346a_06.cif
_cod_data_source_block pde29b
_cod_original_sg_symbol_Hall -p_2ybc
_cod_original_formula_sum 'C16 H47 Cl1 Co1 N8 O18.5 S4'
_cod_database_code 4321626

loop_
_symmetry_equiv_pos_as_xyz
+x,+y,+z
-x,1/2+y,1/2-z
-x,-y,-z
+x,1/2-y,1/2+z

loop_
_atom_site_label
_atom_site_fract_x
_atom_site_fract_y
_atom_site_fract_z
_atom_site_U_iso_or_equiv
_atom_site_adp_type
_atom_site_calc_flag
_atom_site_calc_attached_atom
_atom_site_occupancy
_atom_site_disorder_assembly
_atom_site_disorder_group
Co .77083(8) .73646(7) .36668(4) .0358(5) Uani ? ? 1.00000 ? ?
N0 .5050(5) .6824(4) .4979(3) .048(4) Uani ? ? 1.00000 ? ?
C1 .5939(6) .6999(5) .4544(3) .041(4) Uani ? ? 1.00000 ? ?
C2a .7066(7) .7511(6) .4950(3) .055(5) Uani ? ? 1.00000 ? ?
N3a .8037(5) .7696(4) .4582(3) .041(3) Uani ? ? 1.00000 ? ?
C4a .9208(7) .7202(7) .4891(4) .066(5) Uani ? ? 1.00000 ? ?
C4a' 1.0083(7) .7227(6) .4501(3) .057(5) Uani ? ? 1.00000 ? ?
N3a' .9489(5) .7006(4) .3823(3) .036(3) Uani ? ? 1.00000 ? ?
C2a' 1.0230(6) .7457(5) .3395(4) .049(4) Uani ? ? 1.00000 ? ?
C2b .5259(7) .7617(6) .4021(3) .054(5) Uani ? ? 1.00000 ? ?
N3b .6028(5) .7929(4) .3575(3) .045(3) Uani ? ? 1.00000 ? ?
C4b .6189(9) .8993(7) .3646(6) .100(7) Uani ? ? 1.00000 ? ?
C4b' .7086(7) .9320(6) .3316(4) .064(5) Uani ? ? 1.00000 ? ?
N3b' .8178(5) .8657(4) .3413(3) .044(3) Uani ? ? 1.00000 ? ?
C2b' .8738(7) .8698(5) .2851(4) .052(5) Uani ? ? 1.00000 ? ?
C2c .6296(7) .6037(6) .4339(4) .061(5) Uani ? ? 1.00000 ? ?
N3c .7004(5) .6029(4) .3823(3) .038(3) Uani ? ? 1.00000 ? ?
C3c .7934(6) .5237(5) .3963(4) .048(4) Uani ? ? 1.00000 ? ?
C31c .7453(7) .4242(5) .4044(3) .049(4) Uani ? ? 1.00000 ? ?
O31c .8326(5) .3606(4) .4010(3) .075(4) Uani ? ? 1.00000 ? ?
O32c .6477(5) .4030(4) .4151(3) .081(4) Uani ? ? 1.00000 ? ?
C4c .6173(7) .5812(6) .3205(3) .057(5) Uani ? ? 1.00000 ? ?
C4c' .6810(9) .5999(6) .2698(4) .076(6) Uani ? ? 1.00000 ? ?
N3c' .7452(6) .6954(4) .2776(3) .050(4) Uani ? ? 1.00000 ? ?
C2c' .8544(8) .6992(6) .2484(3) .058(5) Uani ? ? 1.00000 ? ?
C1' .9424(7) .7776(6) .2778(4) .053(5) Uani ? ? 1.00000 ? ?
N0' 1.0291(7) .7976(5) .2335(4) .082(5) Uani ? ? 1.00000 ? ?
S11 .11681(16) .47058(13) .38518(9) .0409(10) Uani ? ? 1.00000 ? ?
O111 .0347(4) .5172(3) .3331(2) .050(3) Uani ? ? 1.00000 ? ?
O112 .1308(5) .3693(3) .3751(2) .055(3) Uani ? ? 1.00000 ? ?
O113 .0961(4) .4957(4) .4466(2) .055(3) Uani ? ? 1.00000 ? ?
S12 .29432(17) .52723(15) .38375(10) .0518(12) Uani ? ? 1.00000 ? ?
O121 .2883(5) .6254(4) .4024(3) .074(4) Uani ? ? 1.00000 ? ?
O122 .3110(5) .5128(5) .3197(3) .078(4) Uani ? ? 1.00000 ? ?
O123 .3777(5) .4729(4) .4309(3) .078(4) Uani ? ? 1.00000 ? ?
S21 .1106(6) 1.0287(4) .3932(4) .119(5) Uani ? ? .50000 ? ?
S21' .1174(4) 1.0267(3) .4363(2) .064(3) Uani ? ? .50000 ? ?
O211 .0198(7) .9627(6) .4207(4) .132(6) Uani ? ? 1.00000 ? ?
O212 .0933(9) 1.1220(5) .4015(4) .177(8) Uani ? ? 1.00000 ? ?
O213 .094(4) .9941(19) .3271(12) .39(4) Uani ? ? .50000 ? ?
O213' .1796(11) 1.0371(8) .4989(5) .074(7) Uani ? ? .50000 ? ?
S22 .2882(7) .9705(5) .4308(4) .146(6) Uani ? ? .50000 ? ?
S22' .2411(4) .9769(4) .3799(2) .066(3) Uani ? ? .50000 ? ?
O221 .3418(9) 1.0377(8) .3874(5) .204(10) Uani ? ? 1.00000 ? ?
O222 .2779(8) .8809(7) .4201(6) .220(10) Uani ? ? 1.00000 ? ?
O223 .278(2) .999(2) .4961(13) .265(13) Uiso ? ? .50000 ? ?
O223' .1623(13) .9598(9) .3163(5) .093(9) Uani ? ? .50000 ? ?
Cl1 .4188(8) .7953(6) .2336(3) .245(7) Uani ? ? .646(7) ? ?
Cl1' .4060(7) .7209(7) .2286(4) .116(6) Uani ? ? .354(7) ? ?
O01 .4617(9) .6511(6) .0580(5) .179(8) Uani ? ? 1.00000 ? ?
O02 .7887(7) .1779(5) .4174(3) .106(5) Uani ? ? 1.00000 ? ?
O03 1.1670(8) .6387(6) .2196(4) .146(7) Uani ? ? 1.00000 ? ?
O04 .6037(8) .7937(7) .1637(5) .174(8) Uani ? ? 1.00000 ? ?
O05 .2358(13) .8815(10) .2567(7) .120(11) Uani ? ? .50000 ? ?
H0A .42327 .66961 .47531 .07500 Uiso ? ? 1.00000 ? ?
H0B .53167 .63099 .52702 .07500 Uiso ? ? 1.00000 ? ?
H0C .50958 .74372 .52085 .07500 Uiso ? ? 1.00000 ? ?
H2aA .73854 .71469 .53225 .07400 Uiso ? ? 1.00000 ? ?
H2aB .67862 .81240 .50994 .07400 Uiso ? ? 1.00000 ? ?
H3a .82180 .83677 .46138 .05100 Uiso ? ? 1.00000 ? ?
H4aA .90110 .65305 .49594 .08200 Uiso ? ? 1.00000 ? ?
H4aB .95330 .74664 .52993 .08200 Uiso ? ? 1.00000 ? ?
H4a'A 1.07451 .67942 .46534 .07500 Uiso ? ? 1.00000 ? ?
H4a'B 1.04252 .78643 .45218 .07500 Uiso ? ? 1.00000 ? ?
H3a' .95628 .63291 .37497 .04900 Uiso ? ? 1.00000 ? ?
H2a'A 1.08585 .70250 .33155 .06400 Uiso ? ? 1.00000 ? ?
H2a'B 1.06667 .80100 .36113 .06400 Uiso ? ? 1.00000 ? ?
H2bA .49491 .81658 .41996 .07200 Uiso ? ? 1.00000 ? ?
H2bB .45630 .72602 .37902 .07200 Uiso ? ? 1.00000 ? ?
H3b .55771 .77880 .31482 .06000 Uiso ? ? 1.00000 ? ?
H4bA .64990 .91208 .41114 .11500 Uiso ? ? 1.00000 ? ?
H4bB .54209 .93150 .35363 .11500 Uiso ? ? 1.00000 ? ?
H4b'A .73285 .99582 .34372 .08200 Uiso ? ? 1.00000 ? ?
H4b'B .66850 .93332 .28675 .08200 Uiso ? ? 1.00000 ? ?
H3b' .88172 .89112 .37468 .05800 Uiso ? ? 1.00000 ? ?
H2b'A .92968 .92318 .28711 .07000 Uiso ? ? 1.00000 ? ?
H2b'B .80960 .87943 .24681 .07000 Uiso ? ? 1.00000 ? ?
H2cA .55632 .56549 .42241 .07700 Uiso ? ? 1.00000 ? ?
H2cB .68010 .57293 .47193 .07700 Uiso ? ? 1.00000 ? ?
H3cA .85180 .54006 .43476 .06200 Uiso ? ? 1.00000 ? ?
H3cB .83883 .52205 .36251 .06200 Uiso ? ? 1.00000 ? ?
H31c .76114 .31540 .37523 .11100 Uiso ? ? 1.00000 ? ?
H4cA .54493 .62197 .31459 .07500 Uiso ? ? 1.00000 ? ?
H4cB .58896 .51647 .31945 .07500 Uiso ? ? 1.00000 ? ?
H4c'A .62731 .59522 .22850 .09300 Uiso ? ? 1.00000 ? ?
H4c'B .74517 .55043 .27027 .09300 Uiso ? ? 1.00000 ? ?
H3c' .69206 .74111 .25097 .06500 Uiso ? ? 1.00000 ? ?
H2c'A .82843 .70983 .20250 .07400 Uiso ? ? 1.00000 ? ?
H2c'B .89572 .63810 .25312 .07400 Uiso ? ? 1.00000 ? ?
H0'A 1.06639 .74062 .22342 .12000 Uiso ? ? 1.00000 ? ?
H0'B 1.09369 .84095 .25377 .12000 Uiso ? ? 1.00000 ? ?
H0'C .98570 .82779 .19534 .12000 Uiso ? ? 1.00000 ? ?

loop_
_atom_site_aniso_label
_atom_site_aniso_U_11
_atom_site_aniso_U_22
_atom_site_aniso_U_33
_atom_site_aniso_U_12
_atom_site_aniso_U_13
_atom_site_aniso_U_23
Co .0326(5) .0376(6) .0370(5) -.0019(5) .0066(4) .0017(5)
N0 .042(3) .048(4) .060(4) -.001(3) .022(3) -.004(3)
C1 .037(4) .042(4) .048(5) -.001(3) .015(3) .003(4)
C2a .047(5) .071(6) .049(5) -.009(4) .013(4) .008(5)
N3a .037(3) .041(4) .043(3) -.005(3) .007(3) -.002(3)
C4a .045(5) .103(8) .048(5) .008(5) .001(4) -.011(5)
C4a' .047(5) .078(6) .043(5) .009(4) .001(4) .000(4)
N3a' .034(3) .038(3) .037(3) -.001(3) .011(3) -.005(3)
C2a' .040(4) .047(5) .067(5) -.002(4) .025(4) .013(4)
C2b .042(4) .072(6) .049(5) .011(4) .011(4) -.003(4)
N3b .034(3) .044(4) .056(4) .004(3) .007(3) .008(3)
C4b .067(6) .073(7) .169(11) .027(6) .046(7) .031(7)
C4b' .059(5) .045(5) .096(7) .015(4) .037(5) .019(5)
N3b' .041(4) .038(4) .057(4) -.004(3) .018(3) .004(3)
C2b' .047(5) .051(5) .064(5) .009(4) .022(4) .019(4)
C2c .065(5) .041(5) .088(7) -.005(4) .044(5) -.004(5)
N3c .034(3) .038(4) .045(4) -.005(3) .015(3) -.001(3)
C3c .043(4) .041(5) .060(5) -.010(4) .009(4) -.005(4)
C31c .049(5) .044(5) .055(5) -.002(4) .012(4) -.002(4)
O31c .050(3) .051(4) .123(5) .000(3) .018(3) -.001(4)
O32c .066(4) .054(4) .135(6) -.010(3) .051(4) -.009(4)
C4c .059(5) .064(6) .043(5) -.016(4) -.000(4) -.006(4)
C4c' .107(8) .068(6) .045(5) -.017(6) -.003(5) -.014(5)
N3c' .061(4) .050(4) .037(4) .000(3) .006(3) .002(3)
C2c' .076(6) .064(6) .034(4) .022(5) .015(4) .004(4)
C1' .050(5) .061(5) .055(5) .017(4) .029(4) .026(4)
N0' .084(5) .086(6) .090(6) .038(5) .054(5) .053(5)
S11 .0382(10) .0450(12) .0409(11) .0000(9) .0114(8) .0007(9)
O111 .039(3) .054(3) .054(3) -.001(3) .003(2) .007(3)
O112 .065(4) .035(3) .067(4) .000(3) .019(3) -.001(3)
O113 .053(3) .064(4) .051(3) -.001(3) .019(3) -.004(3)
S12 .0350(10) .0537(13) .0653(14) -.0033(10) .0071(9) .0005(11)
O121 .056(4) .052(4) .113(5) -.015(3) .014(3) -.020(4)
O122 .060(4) .114(5) .068(4) -.021(4) .032(3) -.016(4)
O123 .042(3) .080(5) .104(5) .006(3) -.003(3) .025(4)
S21 .125(5) .060(4) .170(7) -.006(4) .026(5) -.005(4)
S21' .057(3) .054(3) .072(3) .003(2) -.004(2) -.025(2)
O211 .106(6) .130(7) .159(8) -.044(5) .026(5) -.062(6)
O212 .266(11) .068(5) .153(8) .039(7) -.054(8) -.036(6)
O213 .71(7) .22(3) .18(2) -.17(4) -.06(3) -.12(2)
O213' .104(10) .049(7) .067(8) -.004(7) .015(7) -.028(6)
S22 .126(6) .082(5) .205(9) -.026(4) -.020(6) .006(5)
S22' .054(3) .083(4) .063(3) -.001(2) .015(2) .002(3)
O221 .175(10) .248(13) .197(10) -.113(9) .057(8) -.045(9)
O222 .106(7) .131(8) .373(16) .042(6) -.060(8) -.094(10)
O223' .141(12) .088(10) .054(8) -.061(9) .028(8) -.002(7)
Cl1 .327(10) .189(9) .138(5) -.085(7) -.137(6) .070(5)
Cl1' .084(6) .150(8) .101(6) .014(6) -.012(5) .032(6)
O01 .194(9) .117(7) .273(12) .059(7) .153(9) .114(8)
O02 .127(6) .069(5) .124(6) -.013(4) .030(5) -.010(4)
O03 .202(9) .127(7) .132(7) .089(7) .083(7) .031(6)
O04 .133(8) .157(9) .203(10) -.011(7) -.030(7) .081(8)
O05 .125(13) .076(10) .150(15) -.012(9) .007(11) .012(10)

loop_
_atom_type_symbol
_atom_type_description
_atom_type_oxidation_number
_atom_type_number_in_cell
_atom_type_scat_dispersion_real
_atom_type_scat_dispersion_imag
_atom_type_scat_source
C ? 0 64 .002014 .002014 'Int Tables Vol IV Tables 2.2B and 2.3.1'
H ? 0 188 0 0 'Int Tables Vol IV Tables 2.2B and 2.3.1'
N ? 0 32 .004028 .002991 'Int Tables Vol IV Tables 2.2B and 2.3.1'
O ? 0 74 .007996 .005981 'Int Tables Vol IV Tables 2.2B and 2.3.1'
Co ? 0 4 .299011 .973022 'Int Tables Vol IV Tables 2.2B and 2.3.1'
Cl ? 0 4 .132019 .158997 'Int Tables Vol IV Tables 2.2B and 2.3.1'
S ? 0 16 .109985 .124023 'Int Tables Vol IV Tables 2.2B and 2.3.1'

loop_
_diffrn_attenuator_code
_diffrn_attenuator_scale
? ?

loop_
_geom_angle_atom_site_label_1
_geom_angle_atom_site_label_2
_geom_angle_atom_site_label_3
_geom_angle_site_symmetry_1
_geom_angle_site_symmetry_2
_geom_angle_site_symmetry_3
_geom_angle
_geom_angle_publ_flag
N3a Co N3a' . . . 85.6(2) ?
N3a Co N3b . . . 88.7(2) ?
N3a Co N3b' . . . 93.2(2) ?
N3a Co N3c . . . 92.6(2) ?
N3a Co N3c' . . . 176.0(2) ?
N3a' Co N3b . . . 170.5(2) ?
N3a' Co N3b' . . . 88.2(2) ?
N3a' Co N3c . . . 97.9(2) ?
N3a' Co N3c' . . . 91.4(2) ?
N3b Co N3b' . . . 84.5(2) ?
N3b Co N3c . . . 89.9(2) ?
N3b Co N3c' . . . 94.6(2) ?
N3b' Co N3c . . . 171.8(2) ?
N3b' Co N3c' . . . 89.4(3) ?
N3c Co N3c' . . . 85.0(2) ?
C1 N0 H0A . . . 112.7(6) ?
C1 N0 H0B . . . 112.1(6) ?
C1 N0 H0C . . . 101.4(5) ?
H0A N0 H0B . . . 108.8(6) ?
H0A N0 H0C . . . 111.3(6) ?
H0B N0 H0C . . . 110.5(6) ?
N0 C1 C2a . . . 106.1(6) ?
N0 C1 C2b . . . 105.8(6) ?
N0 C1 C2c . . . 106.5(6) ?
C2a C1 C2b . . . 112.2(6) ?
C2a C1 C2c . . . 110.7(6) ?
C2b C1 C2c . . . 115.0(6) ?
C1 C2a N3a . . . 111.6(6) ?
C1 C2a H2aA . . . 110.0(7) ?
C1 C2a H2aB . . . 108.5(6) ?
N3a C2a H2aA . . . 111.1(6) ?
N3a C2a H2aB . . . 109.4(7) ?
H2aA C2a H2aB . . . 106.1(7) ?
Co N3a C2a . . . 119.2(4) ?
Co N3a C4a . . . 107.2(5) ?
Co N3a H3a . . . 107.0(4) ?
C2a N3a C4a . . . 109.7(6) ?
C2a N3a H3a . . . 107.2(6) ?
C4a N3a H3a . . . 105.8(5) ?
N3a C4a C4a' . . . 111.2(6) ?
N3a C4a H4aA . . . 108.0(6) ?
N3a C4a H4aB . . . 110.8(8) ?
C4a' C4a H4aA . . . 108.3(8) ?
C4a' C4a H4aB . . . 111.6(7) ?
H4aA C4a H4aB . . . 106.7(8) ?
C4a C4a' N3a' . . . 111.1(6) ?
C4a C4a' H4a'A . . . 110.6(7) ?
C4a C4a' H4a'B . . . 107.8(8) ?
N3a' C4a' H4a'A . . . 110.5(7) ?
N3a' C4a' H4a'B . . . 108.8(7) ?
H4a'A C4a' H4a'B . . . 107.8(7) ?
Co N3a' C4a' . . . 109.1(4) ?
Co N3a' C2a' . . . 116.2(4) ?
Co N3a' H3a' . . . 109.5(4) ?
C4a' N3a' C2a' . . . 109.1(5) ?
C4a' N3a' H3a' . . . 109.0(5) ?
C2a' N3a' H3a' . . . 103.8(5) ?
N3a' C2a' C1' . . . 111.7(6) ?
N3a' C2a' H2a'A . . . 110.7(6) ?
N3a' C2a' H2a'B . . . 108.8(7) ?
C1' C2a' H2a'A . . . 110.2(7) ?
C1' C2a' H2a'B . . . 109.1(6) ?
H2a'A C2a' H2a'B . . . 106.2(7) ?
C1 C2b N3b . . . 113.2(6) ?
C1 C2b H2bA . . . 109.2(7) ?
C1 C2b H2bB . . . 108.0(7) ?
N3b C2b H2bA . . . 109.2(7) ?
N3b C2b H2bB . . . 109.1(6) ?
H2bA C2b H2bB . . . 108.0(7) ?
Co N3b C2b . . . 118.1(4) ?
Co N3b C4b . . . 107.2(5) ?
Co N3b H3b . . . 107.3(5) ?
C2b N3b C4b . . . 107.4(7) ?
C2b N3b H3b . . . 107.7(5) ?
C4b N3b H3b . . . 108.9(6) ?
N3b C4b C4b' . . . 110.5(8) ?
N3b C4b H4bA . . . 106.6(8) ?
N3b C4b H4bB . . . 111.4(8) ?
C4b' C4b H4bA . . . 108.4(8) ?
C4b' C4b H4bB . . . 114.2(10) ?
H4bA C4b H4bB . . . 105.3(11) ?
C4b C4b' N3b' . . . 111.1(7) ?
C4b C4b' H4b'A . . . 110.6(9) ?
C4b C4b' H4b'B . . . 106.4(7) ?
N3b' C4b' H4b'A . . . 111.6(7) ?
N3b' C4b' H4b'B . . . 109.6(8) ?
H4b'A C4b' H4b'B . . . 107.3(8) ?
Co N3b' C4b' . . . 110.6(5) ?
Co N3b' C2b' . . . 116.2(4) ?
Co N3b' H3b' . . . 108.9(4) ?
C4b' N3b' C2b' . . . 109.1(6) ?
C4b' N3b' H3b' . . . 108.5(6) ?
C2b' N3b' H3b' . . . 103.2(5) ?
N3b' C2b' C1' . . . 110.9(6) ?
N3b' C2b' H2b'A . . . 111.7(7) ?
N3b' C2b' H2b'B . . . 109.9(7) ?
C1' C2b' H2b'A . . . 109.5(7) ?
C1' C2b' H2b'B . . . 108.7(7) ?
H2b'A C2b' H2b'B . . . 106.0(7) ?
C1 C2c N3c . . . 116.1(6) ?
C1 C2c H2cA . . . 108.4(7) ?
C1 C2c H2cB . . . 106.6(7) ?
N3c C2c H2cA . . . 110.7(7) ?
N3c C2c H2cB . . . 108.7(7) ?
H2cA C2c H2cB . . . 105.7(8) ?
Co N3c C2c . . . 112.9(4) ?
Co N3c C3c . . . 115.6(4) ?
Co N3c C4c . . . 102.8(4) ?
C2c N3c C3c . . . 107.6(5) ?
C2c N3c C4c . . . 110.3(5) ?
C3c N3c C4c . . . 107.4(5) ?
N3c C3c C31c . . . 117.4(6) ?
N3c C3c H3cA . . . 107.8(6) ?
N3c C3c H3cB . . . 108.0(6) ?
C31c C3c H3cA . . . 107.9(6) ?
C31c C3c H3cB . . . 108.3(7) ?
H3cA C3c H3cB . . . 106.9(7) ?
C3c C31c O31c . . . 109.5(6) ?
C3c C31c O32c . . . 127.5(7) ?
O31c C31c O32c . . . 123.0(7) ?
C31c O31c H31c . . . 87.6(5) ?
N3c C4c C4c' . . . 109.4(6) ?
N3c C4c H4cA . . . 109.7(7) ?
N3c C4c H4cB . . . 110.8(6) ?
C4c' C4c H4cA . . . 108.3(7) ?
C4c' C4c H4cB . . . 111.3(8) ?
H4cA C4c H4cB . . . 107.3(7) ?
C4c C4c' N3c' . . . 111.8(7) ?
C4c C4c' H4c'A . . . 112.5(9) ?
C4c C4c' H4c'B . . . 109.2(8) ?
N3c' C4c' H4c'A . . . 110.4(7) ?
N3c' C4c' H4c'B . . . 107.4(8) ?
H4c'A C4c' H4c'B . . . 105.2(8) ?
Co N3c' C4c' . . . 109.6(5) ?
Co N3c' C2c' . . . 116.3(4) ?
Co N3c' H3c' . . . 109.2(5) ?
C4c' N3c' C2c' . . . 113.2(6) ?
C4c' N3c' H3c' . . . 107.9(5) ?
C2c' N3c' H3c' . . . 100.0(6) ?
N3c' C2c' C1' . . . 111.1(6) ?
N3c' C2c' H2c'A . . . 110.0(7) ?
N3c' C2c' H2c'B . . . 109.6(7) ?
C1' C2c' H2c'A . . . 109.7(7) ?
C1' C2c' H2c'B . . . 110.5(7) ?
H2c'A C2c' H2c'B . . . 105.9(7) ?
C2a' C1' C2b' . . . 112.1(6) ?
C2a' C1' C2c' . . . 111.3(6) ?
C2a' C1' N0' . . . 105.9(6) ?
C2b' C1' C2c' . . . 111.5(6) ?
C2b' C1' N0' . . . 107.7(6) ?
C2c' C1' N0' . . . 107.8(6) ?
C1' N0' H0'A . . . 110.8(7) ?
C1' N0' H0'B . . . 109.6(7) ?
C1' N0' H0'C . . . 110.6(7) ?
H0'A N0' H0'B . . . 108.4(7) ?
H0'A N0' H0'C . . . 110.0(8) ?
H0'B N0' H0'C . . . 107.3(7) ?
O111 S11 O112 . . . 113.3(3) ?
O111 S11 O113 . . . 114.2(3) ?
O111 S11 S12 . . . 104.7(2) ?
O112 S11 O113 . . . 115.0(3) ?
O112 S11 S12 . . . 103.6(2) ?
O113 S11 S12 . . . 104.4(2) ?
S11 S12 O121 . . . 104.8(3) ?
S11 S12 O122 . . . 105.4(2) ?
S11 S12 O123 . . . 104.4(3) ?
O121 S12 O122 . . . 115.1(4) ?
O121 S12 O123 . . . 111.7(3) ?
O122 S12 O123 . . . 114.2(4) ?
S21' S21 O211 . . . 61.4(6) ?
S21' S21 O212 . . . 83.0(7) ?
S21' S21 O213 . . . 158.8(12) ?
S21' S21 S22 . . . 74.3(5) ?
S21' S21 S22' . . . 105.4(6) ?
S21' S21 O223' . . . 143.8(7) ?
O211 S21 O212 . . . 113.8(8) ?
O211 S21 O213 . . . 102.0(14) ?
O211 S21 S22 . . . 104.1(5) ?
O211 S21 S22' . . . 116.6(5) ?
O211 S21 O223' . . . 109.2(6) ?
O212 S21 O213 . . . 117.2(12) ?
O212 S21 S22 . . . 118.1(6) ?
O212 S21 S22' . . . 126.3(7) ?
O212 S21 O223' . . . 128.8(7) ?
O213 S21 S22 . . . 99.2(15) ?
O213 S21 S22' . . . 68.6(15) ?
O213 S21 O223' . . . 24.3(15) ?
S22 S21 S22' . . . 31.4(3) ?
S22 S21 O223' . . . 74.9(5) ?
S22' S21 O223' . . . 44.4(4) ?
S21 S21' O211 . . . 83.2(6) ?
S21 S21' O212 . . . 60.4(5) ?
S21 S21' O213' . . . 154.3(8) ?
S21 S21' S22 . . . 80.6(6) ?
S21 S21' S22' . . . 50.1(5) ?
S21 S21' O223 . . . 122.2(10) ?
O211 S21' O212 . . . 113.5(5) ?
O211 S21' O213' . . . 120.3(7) ?
O211 S21' S22 . . . 114.4(5) ?
O211 S21' S22' . . . 102.2(5) ?
O211 S21' O223 . . . 124.8(9) ?
O212 S21' O213' . . . 112.6(6) ?
O212 S21' S22 . . . 111.8(5) ?
O212 S21' S22' . . . 94.2(5) ?
O212 S21' O223 . . . 121.7(9) ?
O213' S21' S22 . . . 79.9(6) ?
O213' S21' S22' . . . 110.0(6) ?
O213' S21' O223 . . . 37.1(10) ?
S22 S21' S22' . . . 30.7(3) ?
S22 S21' O223 . . . 42.9(9) ?
S22' S21' O223 . . . 73.4(9) ?
S21 O211 S21' . . . 35.4(4) ?
S21 O212 S21' . . . 36.6(4) ?
S21 O213 S22' . . . 61.4(11) ?
S21 O213 O223' . . . 117(3) ?
S22' O213 O223' . . . 55.4(17) ?
S21' O213' O223 . . . 99.8(15) ?
S21 S22 S21' . . . 25.2(3) ?
S21 S22 S22' . . . 52.5(4) ?
S21 S22 O221 . . . 88.7(5) ?
S21 S22 O222 . . . 105.6(6) ?
S21 S22 O223 . . . 90.4(11) ?
S21' S22 S22' . . . 77.5(5) ?
S21' S22 O221 . . . 106.1(6) ?
S21' S22 O222 . . . 109.6(6) ?
S21' S22 O223 . . . 65.8(11) ?
S22' S22 O221 . . . 60.8(6) ?
S22' S22 O222 . . . 84.0(8) ?
S22' S22 O223 . . . 142.5(12) ?
O221 S22 O222 . . . 121.7(10) ?
O221 S22 O223 . . . 121.9(12) ?
O222 S22 O223 . . . 114.4(14) ?
S21 S22' S21' . . . 24.5(3) ?
S21 S22' O213 . . . 49.9(10) ?
S21 S22' S22 . . . 96.1(6) ?
S21 S22' O221 . . . 114.2(6) ?
S21 S22' O222 . . . 113.4(5) ?
S21 S22' O223' . . . 82.4(6) ?
S21' S22' O213 . . . 73.1(11) ?
S21' S22' S22 . . . 71.8(5) ?
S21' S22' O221 . . . 109.2(6) ?
S21' S22' O222 . . . 95.0(5) ?
S21' S22' O223' . . . 104.8(6) ?
O213 S22' S22 . . . 143.8(12) ?
O213 S22' O221 . . . 126.3(11) ?
O213 S22' O222 . . . 123.2(10) ?
O213 S22' O223' . . . 32.5(11) ?
S22 S22' O221 . . . 74.7(6) ?
S22 S22' O222 . . . 52.3(6) ?
S22 S22' O223' . . . 163.8(8) ?
O221 S22' O222 . . . 110.2(6) ?
O221 S22' O223' . . . 120.7(8) ?
O222 S22' O223' . . . 113.4(7) ?
S22 O221 S22' . . . 44.6(5) ?
S22 O222 S22' . . . 43.7(5) ?
S21' O223 O213' . . . 43.2(9) ?
S21' O223 S22 . . . 71.3(10) ?
O213' O223 S22 . . . 114.3(18) ?
S21 O223' O213 . . . 39.0(16) ?
S21 O223' S22' . . . 53.2(5) ?
S21 O223' O05 . . . 168.6(8) ?
O213 O223' S22' . . . 92.1(18) ?
O213 O223' O05 . . . 151.4(19) ?
S22' O223' O05 . . . 116.4(9) ?

loop_
_geom_bond_atom_site_label_1
_geom_bond_atom_site_label_2
_geom_bond_site_symmetry_1
_geom_bond_site_symmetry_2
_geom_bond_distance
_geom_bond_publ_flag
Co N3a . . 1.980(6) ?
Co N3a' . . 1.992(5) ?
Co N3b . . 1.991(6) ?
Co N3b' . . 1.989(6) ?
Co N3c . . 2.079(6) ?
Co N3c' . . 1.964(6) ?
N0 C1 . . 1.513(10) ?
N0 H0A . . .949(5) ?
N0 H0B . . .958(6) ?
N0 H0C . . .986(6) ?
C1 C2a . . 1.540(10) ?
C1 C2b . . 1.492(10) ?
C1 C2c . . 1.495(11) ?
C2a N3a . . 1.487(10) ?
C2a H2aA . . .952(7) ?
C2a H2aB . . .988(8) ?
N3a C4a . . 1.496(9) ?
N3a H3a . . .961(5) ?
C4a C4a' . . 1.409(12) ?
C4a H4aA . . .983(9) ?
C4a H4aB . . .950(8) ?
C4a' N3a' . . 1.501(9) ?
C4a' H4a'A . . .954(8) ?
C4a' H4a'B . . .966(8) ?
N3a' C2a' . . 1.494(10) ?
N3a' H3a' . . .967(5) ?
C2a' C1' . . 1.503(10) ?
C2a' H2a'A . . .964(7) ?
C2a' H2a'B . . .976(7) ?
C2b N3b . . 1.475(10) ?
C2b H2bA . . .955(8) ?
C2b H2bB . . .963(7) ?
N3b C4b . . 1.504(11) ?
N3b H3b . . .969(5) ?
C4b C4b' . . 1.412(15) ?
C4b H4bA . . 1.004(11) ?
C4b H4bB . . .946(9) ?
C4b' N3b' . . 1.503(10) ?
C4b' H4b'A . . .954(8) ?
C4b' H4b'B . . .973(8) ?
N3b' C2b' . . 1.471(11) ?
N3b' H3b' . . .965(5) ?
C2b' C1' . . 1.521(11) ?
C2b' H2b'A . . .965(7) ?
C2b' H2b'B . . .977(7) ?
C2c N3c . . 1.486(11) ?
C2c H2cA . . .959(8) ?
C2c H2cB . . .988(8) ?
N3c C3c . . 1.499(9) ?
N3c C4c . . 1.480(9) ?
C3c C31c . . 1.515(10) ?
C3c H3cA . . .963(7) ?
C3c H3cB . . .968(8) ?
C31c O31c . . 1.327(9) ?
C31c O32c . . 1.187(10) ?
O31c H31c . . 1.072(5) ?
C4c C4c' . . 1.442(13) ?
C4c H4cA . . .969(8) ?
C4c H4cB . . .957(8) ?
C4c' N3c' . . 1.506(11) ?
C4c' H4c'A . . .962(8) ?
C4c' H4c'B . . .990(9) ?
N3c' C2c' . . 1.475(11) ?
N3c' H3c' . . .970(6) ?
C2c' C1' . . 1.515(11) ?
C2c' H2c'A . . .980(7) ?
C2c' H2c'B . . .965(8) ?
C1' N0' . . 1.514(12) ?
N0' H0'A . . .943(8) ?
N0' H0'B . . .969(7) ?
N0' H0'C . . .957(7) ?
S11 O111 . . 1.441(5) ?
S11 O112 . . 1.447(5) ?
S11 O113 . . 1.432(6) ?
S11 S12 . . 2.124(3) ?
S12 O121 . . 1.437(6) ?
S12 O122 . . 1.442(6) ?
S12 O123 . . 1.437(6) ?
S21 S21' . . .915(9) ?
S21 O211 . . 1.570(11) ?
S21 O212 . . 1.336(10) ?
S21 O213 . . 1.48(3) ?
S21 S22 . . 2.123(10) ?
S21 S22' . . 1.693(9) ?
S21 O223' . . 2.096(15) ?
S21' O211 . . 1.389(9) ?
S21' O212 . . 1.525(9) ?
S21' O213' . . 1.385(11) ?
S21' S22 . . 2.072(9) ?
S21' S22' . . 2.128(7) ?
S21' O223 . . 2.00(3) ?
O213 S22' . . 1.80(3) ?
O213 O223' . . .97(4) ?
O213' O223 . . 1.22(3) ?
S22 S22' . . 1.113(9) ?
S22 O221 . . 1.530(14) ?
S22 O222 . . 1.275(12) ?
S22 O223 . . 1.49(3) ?
S22' O221 . . 1.385(12) ?
S22' O222 . . 1.603(11) ?
S22' O223' . . 1.478(12) ?
O223' O05 . . 1.99(2) ?
Cl1 Cl1' . . 1.054(13) ?

loop_
_geom_contact_atom_site_label_1
_geom_contact_atom_site_label_2
_geom_contact_distance
_geom_contact_site_symmetry_1
_geom_contact_site_symmetry_2
_geom_contact_publ_flag
Co C1 3.034(8) . . ?
Co C2a 3.000(8) . . ?
Co C4a 2.812(7) . . ?
Co C4a' 2.859(7) . . ?
Co C2a' 2.970(8) . . ?
Co C2b 2.985(8) . . ?
Co C4b 2.827(10) . . ?
Co C4b' 2.883(8) . . ?
Co C2b' 2.950(8) . . ?
Co C2c 2.989(9) . . ?
Co C3c 3.044(7) . . ?
Co C4c 2.808(8) . . ?
Co C4c' 2.848(8) . . ?
Co C2c' 2.932(8) . . ?
Co C1' 3.019(8) . . ?
Co H3a 2.4409(14) . . ?
Co H3a' 2.4870(14) . . ?
Co H3b 2.4589(15) . . ?
Co H3b' 2.4760(13) . . ?
Co H3c' 2.4596(16) . . ?
N0 C2a 2.440(10) . . ?
N0 C2b 2.396(10) . . ?
N0 C2c 2.410(11) . . ?
N0 O32c 3.019(9) . '3 666' ?
N0 S12 3.711(6) . . ?
N0 O121 2.921(8) . . ?
N0 O123 2.812(8) . '3 666' ?
N0 O01 2.756(11) . '4 565' ?
N0 H2aA 2.572(6) . . ?
N0 H2aB 2.619(6) . . ?
N0 H2bA 2.506(6) . . ?
N0 H2bB 2.575(6) . . ?
N0 H2cA 2.455(6) . . ?
N0 H2cB 2.620(6) . . ?
C1 N3a 2.503(9) . . ?
C1 N3b 2.477(9) . . ?
C1 N3c 2.530(9) . . ?
C1 H0A 2.074(7) . . ?
C1 H0B 2.073(8) . . ?
C1 H0C 1.963(8) . . ?
C1 H2aA 2.069(6) . . ?
C1 H2aB 2.078(7) . . ?
C1 H2bA 2.019(7) . . ?
C1 H2bB 2.010(6) . . ?
C1 H2cA 2.016(7) . . ?
C1 H2cB 2.014(7) . . ?
C2a C4a 2.438(11) . . ?
C2a C2b 2.516(9) . . ?
C2a N3b 2.998(9) . . ?
C2a C2c 2.498(11) . . ?
C2a N3c 3.180(10) . . ?
C2a S21' 3.800(9) . '3 676' ?
C2a H0B 2.757(8) . . ?
C2a H0C 2.361(8) . . ?
C2a H3a 1.994(8) . . ?
C2a H4aA 2.548(8) . . ?
C2a H4aB 2.675(7) . . ?
C2a H2bA 2.709(7) . . ?
C2a H2cB 2.547(8) . . ?
N3a C4a' 2.397(10) . . ?
N3a N3a' 2.698(8) . . ?
N3a C2b 3.058(9) . . ?
N3a N3b 2.777(7) . . ?
N3a C4b 3.131(11) . . ?
N3a N3b' 2.885(8) . . ?
N3a C2c 2.992(9) . . ?
N3a N3c 2.937(8) . . ?
N3a S21' 3.635(7) . '3 676' ?
N3a O213' 2.852(12) . '3 676' ?
N3a H2aA 2.034(6) . . ?
N3a H2aB 2.040(6) . . ?
N3a H4aA 2.028(5) . . ?
N3a H4aB 2.037(5) . . ?
N3a H4a'B 2.682(6) . . ?
N3a H4bA 2.678(5) . . ?
N3a H3b' 2.741(6) . . ?
C4a N3a' 2.400(10) . . ?
C4a S11 3.885(9) . '3 666' ?
C4a S21' 3.948(10) . '3 676' ?
C4a H2aA 2.391(9) . . ?
C4a H3a 1.985(9) . . ?
C4a H4a'A 1.960(8) . . ?
C4a H4a'B 1.937(9) . . ?
C4a' C2a' 2.440(11) . . ?
C4a' S11 4.068(9) . '1 655' ?
C4a' H3a 2.659(8) . . ?
C4a' H4aA 1.955(8) . . ?
C4a' H4aB 1.968(8) . . ?
C4a' H3a' 2.033(8) . . ?
C4a' H2a'B 2.408(8) . . ?
N3a' N3b' 2.771(8) . . ?
N3a' C2b' 3.152(9) . . ?
N3a' N3c 3.071(8) . . ?
N3a' C3c 3.066(9) . . ?
N3a' N3c' 2.832(7) . . ?
N3a' C2c' 2.851(9) . . ?
N3a' C1' 2.480(10) . . ?
N3a' S11 3.711(6) . '1 655' ?
N3a' O111 3.006(7) . '1 655' ?
N3a' H4aA 2.693(6) . . ?
N3a' H4a'A 2.042(5) . . ?
N3a' H4a'B 2.030(5) . . ?
N3a' H2a'A 2.044(6) . . ?
N3a' H2a'B 2.031(5) . . ?
N3a' H3b' 2.763(5) . . ?
N3a' H3cB 2.774(5) . . ?
C2a' N3b' 2.830(9) . . ?
C2a' C2b' 2.509(10) . . ?
C2a' N3c' 3.161(9) . . ?
C2a' C2c' 2.492(10) . . ?
C2a' N0' 2.408(11) . . ?
C2a' S11 4.055(7) . '1 655' ?
C2a' S22' 4.019(9) . '1 655' ?
C2a' H4a'B 2.455(8) . . ?
C2a' H3a' 1.964(8) . . ?
C2a' H3b' 2.766(8) . . ?
C2a' H2c'B 2.570(7) . . ?
C2a' H0'A 2.642(8) . . ?
C2a' H0'B 2.529(8) . . ?
C2b C4b 2.401(13) . . ?
C2b C2c 2.518(11) . . ?
C2b N3c 3.031(10) . . ?
C2b S22 4.065(11) . . ?
C2b H0A 2.487(8) . . ?
C2b H0C 2.612(8) . . ?
C2b H2aB 2.663(7) . . ?
C2b H3b 1.996(8) . . ?
C2b H4bA 2.497(8) . . ?
C2b H4bB 2.616(8) . . ?
C2b H2cA 2.790(8) . . ?
C2b H4cA 2.753(8) . . ?
N3b C4b' 2.397(10) . . ?
N3b N3b' 2.676(8) . . ?
N3b C2c 3.098(10) . . ?
N3b N3c 2.877(8) . . ?
N3b C4c 3.081(10) . . ?
N3b N3c' 2.905(9) . . ?
N3b Cl1 2.995(9) . . ?
N3b H2bA 2.003(6) . . ?
N3b H2bB 2.008(6) . . ?
N3b H4bA 2.033(6) . . ?
N3b H4bB 2.049(6) . . ?
N3b H4b'B 2.678(6) . . ?
N3b H4cA 2.596(6) . . ?
N3b H3c' 2.776(6) . . ?
C4b N3b' 2.404(12) . . ?
C4b H2bA 2.308(11) . . ?
C4b H3b 2.036(10) . . ?
C4b H4b'A 1.963(10) . . ?
C4b H4b'B 1.929(12) . . ?
C4b' C2b' 2.422(12) . . ?
C4b' H3b 2.694(8) . . ?
C4b' H4bA 1.974(10) . . ?
C4b' H4bB 1.996(9) . . ?
C4b' H3b' 2.027(8) . . ?
C4b' H2b'B 2.444(9) . . ?
N3b' N3c' 2.781(8) . . ?
N3b' C2c' 3.151(10) . . ?
N3b' C1' 2.464(10) . . ?
N3b' S21 3.927(8) . '1 655' ?
N3b' O211 2.855(9) . '1 655' ?
N3b' H3a 2.607(6) . . ?
N3b' H4bA 2.703(6) . . ?
N3b' H4b'A 2.055(6) . . ?
N3b' H4b'B 2.045(5) . . ?
N3b' H2b'A 2.036(6) . . ?
N3b' H2b'B 2.024(6) . . ?
N3b' H3c' 2.758(5) . . ?
C2b' N3c' 2.813(10) . . ?
C2b' C2c' 2.510(11) . . ?
C2b' N0' 2.451(12) . . ?
C2b' S11 3.947(9) . '2 655' ?
C2b' S21 3.828(9) . '1 655' ?
C2b' O213 2.97(4) . '1 655' ?
C2b' H2a'B 2.586(7) . . ?
C2b' H4b'B 2.446(8) . . ?
C2b' H3b' 1.935(8) . . ?
C2b' H3c' 2.684(7) . . ?
C2b' H0'B 2.687(8) . . ?
C2b' H0'C 2.571(8) . . ?
C2c C3c 2.409(12) . . ?
C2c C31c 2.948(11) . . ?
C2c O32c 2.852(10) . . ?
C2c C4c 2.434(12) . . ?
C2c S12 3.792(8) . . ?
C2c O123 3.117(11) . '3 666' ?
C2c H0A 2.777(9) . . ?
C2c H0B 2.500(9) . . ?
C2c H2aA 2.697(8) . . ?
C2c H2bB 2.655(8) . . ?
C2c H3cA 2.610(8) . . ?
C2c H4cA 2.553(8) . . ?
C2c H4cB 2.700(9) . . ?
N3c C31c 2.575(9) . . ?
N3c O32c 2.973(8) . . ?
N3c C4c' 2.385(10) . . ?
N3c N3c' 2.733(9) . . ?
N3c H2cA 2.033(6) . . ?
N3c H2cB 2.031(6) . . ?
N3c H3cA 2.014(5) . . ?
N3c H3cB 2.020(6) . . ?
N3c H4cA 2.024(5) . . ?
N3c H4cB 2.028(5) . . ?
N3c H4c'B 2.665(6) . . ?
C3c O31c 2.323(9) . . ?
C3c O32c 2.427(9) . . ?
C3c C4c 2.401(10) . . ?
C3c C4c' 2.944(11) . . ?
C3c S11 3.710(8) . '1 655' ?
C3c H3a' 2.478(8) . . ?
C3c H2cB 2.355(8) . . ?
C3c H4cB 2.508(7) . . ?
C3c H4c'B 2.678(8) . . ?
C31c C4c 3.003(10) . . ?
C31c H2cB 2.721(8) . . ?
C31c H3cA 2.030(7) . . ?
C31c H3cB 2.038(8) . . ?
C31c H31c 1.670(8) . . ?
C31c H4cB 2.583(7) . . ?
O31c O32c 2.210(8) . . ?
O31c S11 3.580(6) . '1 655' ?
O31c O02 2.640(9) . . ?
O31c H3cA 2.611(6) . . ?
O31c H3cB 2.413(6) . . ?
O32c C4c 3.192(10) . . ?
O32c H0B 2.599(7) . '3 666' ?
O32c H2cA 2.508(6) . . ?
O32c H2cB 2.664(6) . . ?
O32c H31c 2.065(6) . . ?
O32c H4cB 2.573(6) . . ?
C4c N3c' 2.441(10) . . ?
C4c H2cA 2.435(8) . . ?
C4c H3cB 2.564(8) . . ?
C4c H4c'A 2.016(8) . . ?
C4c H4c'B 2.000(8) . . ?
C4c' C2c' 2.489(13) . . ?
C4c' S22' 3.906(10) . '2 645' ?
C4c' H3cB 2.597(8) . . ?
C4c' H4cA 1.974(10) . . ?
C4c' H4cB 1.999(10) . . ?
C4c' H3c' 2.026(9) . . ?
C4c' H2c'B 2.532(10) . . ?
N3c' C1' 2.465(10) . . ?
N3c' O04 2.955(11) . . ?
N3c' H3b 2.646(7) . . ?
N3c' H2b'B 2.789(6) . . ?
N3c' H4cA 2.709(7) . . ?
N3c' H4c'A 2.050(6) . . ?
N3c' H4c'B 2.035(6) . . ?
N3c' H2c'A 2.031(7) . . ?
N3c' H2c'B 2.015(6) . . ?
C2c' N0' 2.448(12) . . ?
C2c' S21 3.952(11) . '2 645' ?
C2c' H2a'A 2.799(7) . . ?
C2c' H2b'B 2.570(8) . . ?
C2c' H4c'B 2.501(8) . . ?
C2c' H3c' 1.901(9) . . ?
C2c' H0'A 2.579(9) . . ?
C2c' H0'C 2.711(9) . . ?
C1' H2a'A 2.047(7) . . ?
C1' H2a'B 2.043(7) . . ?
C1' H2b'A 2.055(8) . . ?
C1' H2b'B 2.054(7) . . ?
C1' H3c' 2.754(7) . . ?
C1' H2c'A 2.063(7) . . ?
C1' H2c'B 2.061(8) . . ?
C1' H0'A 2.048(8) . . ?
C1' H0'B 2.054(8) . . ?
C1' H0'C 2.056(8) . . ?
N0' S11 3.640(7) . '2 655' ?
N0' O112 2.802(8) . '2 655' ?
N0' O223' 3.066(14) . '1 655' ?
N0' O03 2.748(12) . . ?
N0' O05 2.526(16) . '1 655' ?
N0' H2a'A 2.462(8) . . ?
N0' H2a'B 2.691(8) . . ?
N0' H2b'A 2.483(8) . . ?
N0' H2b'B 2.753(8) . . ?
N0' H2c'A 2.501(7) . . ?
N0' H2c'B 2.756(8) . . ?
S11 O121 2.852(6) . . ?
S11 O122 2.867(6) . . ?
S11 O123 2.846(5) . . ?
S11 H2aA 3.353(2) . '3 666' ?
S11 H4aA 3.129(2) . '3 666' ?
S11 H4a'A 3.475(2) . '1 455' ?
S11 H3a' 2.863(2) . '1 455' ?
S11 H2a'A 3.438(2) . '1 455' ?
S11 H2b'B 3.366(3) . '2 645' ?
S11 H2cB 3.459(2) . '3 666' ?
S11 H3cA 3.463(3) . '1 455' ?
S11 H3cB 3.095(3) . '1 455' ?
S11 H0'C 2.730(2) . '2 645' ?
O111 O112 2.413(7) . . ?
O111 O113 2.413(7) . . ?
O111 S12 2.852(5) . . ?
O111 O122 3.129(8) . . ?
O111 H3a' 2.126(5) . '1 455' ?
O111 H2a'A 2.657(5) . '1 455' ?
O111 H3cB 2.383(5) . '1 455' ?
O111 H2c'B 2.660(5) . '1 455' ?
O111 H0'C 2.719(5) . '2 645' ?
O112 O113 2.428(7) . . ?
O112 S12 2.837(5) . . ?
O112 O123 3.101(7) . . ?
O112 H2aA 2.497(5) . '3 666' ?
O112 H0'C 1.863(5) . '2 645' ?
O113 S12 2.842(6) . . ?
O113 O121 3.093(8) . . ?
O113 H4aA 2.418(5) . '3 666' ?
O113 H4a'A 2.622(5) . '1 455' ?
O113 H3a' 2.731(5) . '1 455' ?
O113 H3cA 2.732(5) . '1 455' ?
O113 H3cA 2.545(5) . '3 666' ?
S12 O03 3.847(8) . '1 455' ?
S12 O04 3.671(10) . '2 645' ?
S12 H0A 2.950(2) . . ?
S12 H0B 3.277(2) . '3 666' ?
S12 H2a'A 3.392(2) . '1 455' ?
S12 H2bB 3.322(2) . . ?
S12 H2b'B 3.483(2) . '2 645' ?
S12 H2cA 2.892(3) . . ?
S12 H2cB 3.364(3) . '3 666' ?
S12 H4cA 3.659(3) . . ?
O121 O122 2.429(9) . . ?
O121 O123 2.379(8) . . ?
O121 H0A 2.022(5) . . ?
O121 H2a'A 2.658(5) . '1 455' ?
O121 H2bB 2.467(6) . . ?
O122 O123 2.417(8) . . ?
O122 O03 2.973(10) . '1 455' ?
O122 H4b'B 2.599(6) . '2 645' ?
O122 H2b'B 2.551(6) . '2 645' ?
O123 H0B 1.885(6) . '3 666' ?
O123 H2cA 2.402(6) . . ?
O123 H2cB 2.398(7) . '3 666' ?
S21 S21' 4.931(10) . '3 576' ?
S21 O213' 2.245(13) . . ?
S21 O221 2.590(13) . . ?
S21 O222 2.755(11) . . ?
S21 O223 2.60(3) . . ?
S21 O03 3.815(10) . '2 655' ?
S21 O05 4.062(18) . . ?
S21 H2aB 3.561(6) . '3 676' ?
S21 H3a 3.593(7) . '3 676' ?
S21 H4aB 3.689(7) . '3 676' ?
S21 H2a'B 3.276(6) . '1 455' ?
S21 H3b' 3.139(7) . '1 455' ?
S21 H2b'A 3.078(7) . '1 455' ?
S21 H2c'A 3.421(7) . '2 655' ?
S21 H2c'B 3.488(8) . '2 655' ?
S21' S21' 4.220(7) . '3 576' ?
S21' O211 3.708(10) . '3 576' ?
S21' O213 2.35(3) . . ?
S21' O213' 3.932(14) . '3 576' ?
S21' O221 2.896(12) . . ?
S21' O222 2.774(11) . . ?
S21' O223' 2.885(13) . . ?
S21' H2aB 3.225(4) . '3 676' ?
S21' H3a 2.886(5) . '3 676' ?
S21' H4aB 3.383(5) . '3 676' ?
S21' H4a'B 3.497(5) . '1 455' ?
S21' H2a'B 3.539(5) . '1 455' ?
S21' H3b' 3.271(4) . '1 455' ?
O211 O212 2.438(11) . . ?
O211 O213 2.37(3) . . ?
O211 O213' 2.406(13) . . ?
O211 O213' 3.075(16) . '3 576' ?
O211 S22 2.933(11) . . ?
O211 S22' 2.777(10) . . ?
O211 O222 3.079(12) . . ?
O211 O223 3.01(3) . . ?
O211 O223' 3.004(16) . . ?
O211 H4a'B 2.557(8) . '1 455' ?
O211 H2a'B 2.705(8) . '1 455' ?
O211 H3b' 1.918(7) . '1 455' ?
O212 O213 2.40(3) . . ?
O212 O213' 2.423(13) . . ?
O212 S22 2.994(11) . . ?
O212 S22' 2.708(10) . . ?
O212 O221 3.064(15) . . ?
O212 O223 3.08(3) . . ?
O212 O223' 3.112(16) . . ?
O212 H4aB 2.478(9) . '3 676' ?
O213 S22 2.77(3) . . ?
O213 O221 2.84(4) . . ?
O213 O222 2.99(3) . . ?
O213 O05 2.87(4) . . ?
O213 H2b'A 2.09(3) . '1 455' ?
O213 H2c'B 2.67(3) . '2 655' ?
O213 H0'B 2.66(3) . '1 455' ?
O213' S22 2.280(15) . . ?
O213' S22' 2.910(13) . . ?
O213' O222 3.100(16) . . ?
O213' H2aB 2.657(11) . '3 676' ?
O213' H3a 1.963(11) . '3 676' ?
O213' H4bA 2.504(10) . '3 676' ?
S22 O223' 2.566(14) . . ?
S22 O01 3.717(12) . '2 655' ?
S22 O01 3.444(12) . '4 565' ?
S22 O05 3.874(18) . . ?
S22 H2aB 3.286(7) . '3 676' ?
S22 H2a'B 3.512(7) . '1 455' ?
S22 H2bA 3.185(8) . . ?
S22 H4bB 3.592(9) . . ?
S22' O223 2.47(3) . . ?
S22' O01 4.085(10) . '2 655' ?
S22' O05 2.957(16) . . ?
S22' H2a'B 3.101(5) . '1 455' ?
S22' H2bA 3.555(5) . . ?
S22' H4bB 3.549(5) . . ?
S22' H2b'A 3.677(4) . '1 455' ?
S22' H4c'A 3.425(5) . '2 655' ?
S22' H4c'B 3.424(5) . '2 655' ?
S22' H0'B 3.432(5) . '1 455' ?
O221 O222 2.454(15) . . ?
O221 O223 2.64(3) . . ?
O221 O223' 2.489(16) . . ?
O221 O01 2.747(13) . '2 655' ?
O221 H4c'A 2.710(11) . '2 655' ?
O222 O223 2.33(3) . . ?
O222 O223' 2.577(16) . . ?
O222 H2a'B 2.660(9) . '1 455' ?
O222 H2bA 2.564(9) . . ?
O223 O01 3.03(3) . '4 565' ?
O223 H2aB 2.69(3) . '3 676' ?
O223 H3a 2.78(3) . '3 676' ?
O223 H4bA 2.35(3) . '3 676' ?
O223' H2a'B 2.723(13) . '1 455' ?
O223' H2b'A 2.568(14) . '1 455' ?
O223' H4c'B 2.633(13) . '2 655' ?
O223' H0'B 2.173(12) . '1 455' ?
Cl1 O04 2.782(14) . . ?
Cl1 O05 2.494(18) . . ?
Cl1 H3b 2.083(7) . . ?
Cl1 H31c 2.750(7) . '2 655' ?
Cl1' O03 2.851(13) . '1 455' ?
Cl1' O04 3.009(14) . . ?
Cl1' O05 3.073(17) . . ?
Cl1' H3b 2.368(8) . . ?
Cl1' H4cA 2.551(8) . . ?
O01 O02 2.952(13) . '2 655' ?
O01 O04 3.182(13) . . ?
O01 H0C 1.807(10) . '4 564' ?
O02 O03 3.136(12) . '2 745' ?
O02 H31c 2.122(7) . . ?
O03 H4b'A 2.778(9) . '2 745' ?
O03 H0'A 1.821(9) . . ?
O04 H3c' 2.062(9) . . ?
O04 H2c'A 2.717(9) . . ?
O05 H4c'B 2.454(14) . '2 655' ?
O05 H0'A 2.711(14) . '1 455' ?
O05 H0'B 1.660(15) . '1 455' ?
H0A H0B 1.5513(6) . . ?
H0A H0C 1.5981(5) . . ?
H0A H2bB 2.3168(12) . . ?
H0B H0C 1.5978(7) . . ?
H0B H2cB 2.3620(10) . . ?
H0C H2aB 2.1585(11) . . ?
H0C H2bA 2.3729(12) . . ?
H2aA H2aB 1.5511(5) . . ?
H2aA H4aA 2.2755(10) . . ?
H2aA H2cB 2.3845(8) . . ?
H2aB H3a 2.1004(10) . . ?
H3a H4aB 2.2316(7) . . ?
H3a H4bA 2.2427(9) . . ?
H3a H3b' 2.2401(10) . . ?
H4aA H4aB 1.5513(5) . . ?
H4aA H4a'A 2.1862(12) . . ?
H4aA H3cA 2.0565(7) . . ?
H4aB H4a'A 2.3232(9) . . ?
H4aB H4a'B 2.1856(10) . . ?
H4a'A H4a'B 1.5512(6) . . ?
H4a'A H3a' 2.2012(10) . . ?
H4a'B H2a'B 2.0423(12) . . ?
H3a' H2a'A 2.1067(8) . . ?
H3a' H3cA 2.3031(8) . . ?
H3a' H3cB 2.0051(7) . . ?
H2a'A H2a'B 1.5516(6) . . ?
H2a'A H0'A 2.3524(14) . . ?
H2bA H2bB 1.5513(5) . . ?
H2bA H4bA 2.2131(9) . . ?
H2bA H4bB 2.2824(8) . . ?
H2bB H3b 2.0889(8) . . ?
H2bB H4cA 2.3612(8) . . ?
H3b H4bB 2.3142(9) . . ?
H3b H4cA 2.1995(9) . . ?
H3b H3c' 2.2874(10) . . ?
H4bA H4bB 1.5512(7) . . ?
H4bA H4b'A 2.2090(8) . . ?
H4bB H4b'A 2.3444(12) . . ?
H4bB H4b'B 2.2074(10) . . ?
H4b'A H4b'B 1.5516(6) . . ?
H4b'A H3b' 2.2002(8) . . ?
H4b'B H2b'B 2.0753(9) . . ?
H3b' H2b'A 2.1103(11) . . ?
H2b'A H2b'B 1.5512(7) . . ?
H2b'A H0'B 2.3826(10) . . ?
H2b'B H3c' 2.3441(8) . . ?
H2cA H2cB 1.5514(7) . . ?
H2cB H3cA 2.2575(11) . . ?
H3cA H3cB 1.5515(9) . . ?
H3cB H4c'B 2.0749(10) . . ?
H4cA H4cB 1.5514(6) . . ?
H4cA H4c'A 2.2609(11) . . ?
H4cB H4c'A 2.3608(11) . . ?
H4cB H4c'B 2.2582(10) . . ?
H4c'A H4c'B 1.5515(6) . . ?
H4c'A H3c' 2.1841(8) . . ?
H4c'B H2c'B 2.1616(9) . . ?
H3c' H2c'A 2.0532(9) . . ?
H2c'A H2c'B 1.5515(5) . . ?
H0'A H0'B 1.5513(6) . . ?
H0'A H0'C 1.5567(5) . . ?
H0'B H0'C 1.5523(7) . . ?

loop_
_geom_hbond_atom_site_label_D
_geom_hbond_atom_site_label_H
_geom_hbond_atom_site_label_A
_geom_hbond_site_symmetry_D
_geom_hbond_site_symmetry_H
_geom_hbond_site_symmetry_A
_geom_hbond_distance_DH
_geom_hbond_distance_HA
_geom_hbond_distance_DA
_geom_hbond_angle_DHA
_geom_hbond_publ_flag
? ? ? ? ? ? ? ? ? ? ?

loop_
_geom_torsion_atom_site_label_1
_geom_torsion_atom_site_label_2
_geom_torsion_atom_site_label_3
_geom_torsion_atom_site_label_4
_geom_torsion_site_symmetry_1
_geom_torsion_site_symmetry_2
_geom_torsion_site_symmetry_3
_geom_torsion_site_symmetry_4
_geom_torsion
_geom_torsion_publ_flag
? ? ? ? ? ? ? ? ? ?
